data_7210120
loop_
_publ_author_name
'Liu, Guang-Zhen'
'Li, Shi-Hui'
'Li, Xiao-Ling'
'Xin, Ling-Yun'
'Wang, Li-Ya'

_publ_section_title
;
 Three series of MOFs featuring various metal(ii)-carboxylate chains
 cross-linked by dipyridyl-typed coligands: synthesis, structure, and
 solvent-dependent luminescence
;
_journal_issue 22
_journal_name_full CrystEngComm
_journal_page_first 4571
_journal_paper_doi 10.1039/c3ce40109j
_journal_volume 15
_journal_year 2013
_chemical_formula_sum 'C20 H10 Cu F4 N2 O4'
_chemical_formula_weight 481.84
_chemical_name_systematic
;
?
;
_space_group_IT_number 33
_symmetry_cell_setting orthorhombic
_symmetry_space_group_name_Hall 'P 2c -2n'
_symmetry_space_group_name_H-M 'P n a 21'
_atom_sites_solution_hydrogens geom
_atom_sites_solution_primary direct
_atom_sites_solution_secondary difmap
_audit_creation_method SHELXL-97
_cell_angle_alpha 90.00
_cell_angle_beta 90.00
_cell_angle_gamma 90.00
_cell_formula_units_Z 4
_cell_length_a 13.567(3)
_cell_length_b 11.779(2)
_cell_length_c 11.206(2)
_cell_measurement_reflns_used 5160
_cell_measurement_temperature 293(2)
_cell_measurement_theta_max 24.68
_cell_measurement_theta_min 2.51
_cell_volume 1790.8(6)
_computing_cell_refinement 'Bruker XSCANS'
_computing_data_collection 'Bruker XSCANS'
_computing_data_reduction 'Bruker SHELXTL'
_computing_molecular_graphics 'Bruker SHELXTL'
_computing_publication_material 'Bruker SHELXTL'
_computing_structure_refinement 'SHELXL-97 (Sheldrick, 1997)'
_computing_structure_solution 'SHELXS-97 (Sheldrick, 1990)'
_diffrn_ambient_temperature 293(2)
_diffrn_measured_fraction_theta_full 1.000
_diffrn_measured_fraction_theta_max 1.000
_diffrn_measurement_device_type 'Bruker P4'
_diffrn_measurement_method '\w scans'
_diffrn_radiation_monochromator graphite
_diffrn_radiation_source 'fine-focus sealed tube'
_diffrn_radiation_type MoK\a
_diffrn_radiation_wavelength 0.71073
_diffrn_reflns_av_R_equivalents 0.0456
_diffrn_reflns_av_sigmaI/netI 0.0373
_diffrn_reflns_limit_h_max 16
_diffrn_reflns_limit_h_min -16
_diffrn_reflns_limit_k_max 12
_diffrn_reflns_limit_k_min -14
_diffrn_reflns_limit_l_max 13
_diffrn_reflns_limit_l_min -13
_diffrn_reflns_number 18709
_diffrn_reflns_theta_full 25.50
_diffrn_reflns_theta_max 25.50
_diffrn_reflns_theta_min 2.29
_diffrn_standards_decay_% 0
_diffrn_standards_interval_count 0
_diffrn_standards_interval_time 0
_diffrn_standards_number 0
_exptl_absorpt_coefficient_mu 1.294
_exptl_absorpt_correction_T_max 0.8498
_exptl_absorpt_correction_T_min 0.7552
_exptl_absorpt_correction_type multi-scan
_exptl_absorpt_process_details sadabs
_exptl_crystal_colour blue
_exptl_crystal_density_diffrn 1.787
_exptl_crystal_density_method 'not measured'
_exptl_crystal_description block
_exptl_crystal_F_000 964
_exptl_crystal_size_max 0.23
_exptl_crystal_size_mid 0.19
_exptl_crystal_size_min 0.13
_refine_diff_density_max 0.209
_refine_diff_density_min -0.256
_refine_diff_density_rms 0.048
_refine_ls_abs_structure_details 'Flack H D (1983), Acta Cryst. A39, 876-881'
_refine_ls_abs_structure_Flack 0.016(13)
_refine_ls_extinction_method none
_refine_ls_goodness_of_fit_ref 1.049
_refine_ls_hydrogen_treatment constr
_refine_ls_matrix_type full
_refine_ls_number_parameters 280
_refine_ls_number_reflns 3346
_refine_ls_number_restraints 1
_refine_ls_restrained_S_all 1.049
_refine_ls_R_factor_all 0.0413
_refine_ls_R_factor_gt 0.0301
_refine_ls_shift/su_max 0.001
_refine_ls_shift/su_mean 0.000
_refine_ls_structure_factor_coef Fsqd
_refine_ls_weighting_details 'calc w=1/[\s^2^(Fo^2^)+(0.0066P)^2^+1.3198P] where P=(Fo^2^+2Fc^2^)/3'
_refine_ls_weighting_scheme calc
_refine_ls_wR_factor_gt 0.0563
_refine_ls_wR_factor_ref 0.0609
_reflns_number_gt 2869
_reflns_number_total 3346
_reflns_threshold_expression >2sigma(I)
_cod_data_source_file c3ce40109j.txt
_cod_data_source_block 3a
_cod_depositor_comments
;
The following automatic conversions were performed:

'_symmetry_cell_setting' value 'Orthorhombic' changed to
'orthorhombic' according to
/home/saulius/struct/CIF-dictionaries/cif_core.dic dictionary named
'cif_core.dic' version 2.4.2 from 2011-04-26.

Automatic conversion script
Id: cif_fix_values 1891 2012-01-12 08:04:46Z andrius 
;
_cod_original_cell_volume 1790.7(6)
_cod_original_sg_symbol_H-M Pna2(1)
_cod_database_code 7210120

loop_
_symmetry_equiv_pos_as_xyz
'x, y, z'
'-x, -y, z+1/2'
'x+1/2, -y+1/2, z'
'-x+1/2, y+1/2, z+1/2'

loop_
_atom_site_label
_atom_site_type_symbol
_atom_site_fract_x
_atom_site_fract_y
_atom_site_fract_z
_atom_site_U_iso_or_equiv
_atom_site_adp_type
_atom_site_occupancy
_atom_site_symmetry_multiplicity
_atom_site_calc_flag
_atom_site_refinement_flags
Cu1 Cu -0.03420(2) 0.36311(3) 1.00323(4) 0.03047(10) Uani 1 1 d .
F1 F -0.35343(16) 0.4889(2) 0.9580(2) 0.0664(7) Uani 1 1 d .
F2 F -0.50745(16) 0.5502(2) 0.8213(3) 0.0724(8) Uani 1 1 d .
F3 F -0.47949(16) 0.6042(2) 0.5890(2) 0.0671(7) Uani 1 1 d .
F4 F -0.29887(14) 0.59830(19) 0.4946(2) 0.0593(6) Uani 1 1 d .
N1 N 0.3900(2) 0.1471(2) 0.1585(2) 0.0318(6) Uani 1 1 d .
N2 N 0.0297(2) 0.3075(3) 0.8509(2) 0.0374(7) Uani 1 1 d .
O1 O -0.15864(17) 0.3728(2) 0.9141(2) 0.0377(6) Uani 1 1 d .
O2 O -0.09609(19) 0.5455(2) 0.9030(2) 0.0472(7) Uani 1 1 d .
O3 O -0.09556(16) 0.6305(2) 0.5778(2) 0.0377(6) Uani 1 1 d .
O4 O -0.07714(18) 0.4490(2) 0.6318(2) 0.0448(6) Uani 1 1 d .
C1 C -0.1583(3) 0.4746(3) 0.8759(3) 0.0339(8) Uani 1 1 d .
C2 C -0.2432(3) 0.5087(3) 0.7959(3) 0.0332(8) Uani 1 1 d .
C3 C -0.3374(3) 0.5136(3) 0.8417(3) 0.0434(9) Uani 1 1 d .
C4 C -0.4159(3) 0.5460(3) 0.7740(4) 0.0471(10) Uani 1 1 d .
C5 C -0.4021(3) 0.5735(3) 0.6574(4) 0.0461(10) Uani 1 1 d .
C6 C -0.3079(3) 0.5716(3) 0.6098(3) 0.0390(9) Uani 1 1 d .
C7 C -0.2280(2) 0.5399(3) 0.6772(3) 0.0316(7) Uani 1 1 d .
C8 C -0.1241(2) 0.5369(3) 0.6248(3) 0.0334(8) Uani 1 1 d .
C9 C -0.0184(3) 0.2397(3) 0.7757(3) 0.0405(9) Uani 1 1 d .
H9 H -0.0804 0.2134 0.7981 0.049 Uiso 1 1 calc R
C10 C 0.0183(3) 0.2063(3) 0.6669(3) 0.0422(9) Uani 1 1 d .
H10 H -0.0183 0.1586 0.6177 0.051 Uiso 1 1 calc R
C11 C 0.1099(3) 0.2443(3) 0.6315(3) 0.0414(9) Uani 1 1 d .
C12 C 0.1597(3) 0.3153(4) 0.7079(4) 0.0579(12) Uani 1 1 d .
H12 H 0.2215 0.3430 0.6869 0.069 Uiso 1 1 calc R
C13 C 0.1176(3) 0.3462(4) 0.8172(4) 0.0570(12) Uani 1 1 d .
H13 H 0.1518 0.3949 0.8676 0.068 Uiso 1 1 calc R
C14 C 0.1515(3) 0.2130(3) 0.5134(4) 0.0454(9) Uani 1 1 d .
H14 H 0.1076 0.1972 0.4518 0.055 Uiso 1 1 calc R
C15 C 0.2446(2) 0.2063(3) 0.4907(3) 0.0419(8) Uani 1 1 d .
H15 H 0.2872 0.2189 0.5544 0.050 Uiso 1 1 calc R
C16 C 0.4381(3) 0.1535(3) 0.2622(3) 0.0400(9) Uani 1 1 d .
H16 H 0.5064 0.1466 0.2615 0.048 Uiso 1 1 calc R
C17 C 0.3921(3) 0.1696(3) 0.3695(3) 0.0440(10) Uani 1 1 d .
H17 H 0.4290 0.1729 0.4394 0.053 Uiso 1 1 calc R
C18 C 0.2906(3) 0.1809(3) 0.3743(3) 0.0391(9) Uani 1 1 d .
C19 C 0.2412(3) 0.1732(3) 0.2676(3) 0.0466(10) Uani 1 1 d .
H19 H 0.1728 0.1793 0.2666 0.056 Uiso 1 1 calc R
C20 C 0.2914(3) 0.1564(3) 0.1618(3) 0.0410(9) Uani 1 1 d .
H20 H 0.2560 0.1515 0.0910 0.049 Uiso 1 1 calc R

loop_
_atom_site_aniso_label
_atom_site_aniso_U_11
_atom_site_aniso_U_22
_atom_site_aniso_U_33
_atom_site_aniso_U_23
_atom_site_aniso_U_13
_atom_site_aniso_U_12
Cu1 0.03225(18) 0.0407(2) 0.01849(14) -0.0006(2) 0.0055(2) 0.00126(18)
F1 0.0480(13) 0.101(2) 0.0503(13) 0.0103(13) 0.0205(11) 0.0095(14)
F2 0.0293(12) 0.088(2) 0.100(2) -0.0047(16) 0.0131(13) 0.0085(12)
F3 0.0389(13) 0.0738(17) 0.0885(17) 0.0025(14) -0.0264(13) 0.0051(12)
F4 0.0492(12) 0.0850(16) 0.0436(13) 0.0177(16) -0.0179(14) -0.0032(10)
N1 0.0330(16) 0.0399(18) 0.0225(14) 0.0013(12) 0.0084(12) 0.0008(13)
N2 0.0358(16) 0.051(2) 0.0253(13) -0.0007(13) 0.0043(13) 0.0039(16)
O1 0.0363(14) 0.0459(17) 0.0310(12) 0.0045(12) 0.0044(11) 0.0026(12)
O2 0.0433(15) 0.0538(18) 0.0445(15) -0.0037(13) -0.0079(12) -0.0039(14)
O3 0.0326(14) 0.0518(16) 0.0287(12) 0.0101(12) -0.0040(10) -0.0004(12)
O4 0.0395(14) 0.0499(17) 0.0449(14) 0.0000(12) 0.0070(12) 0.0089(13)
C1 0.0316(18) 0.049(3) 0.0206(16) -0.0018(16) 0.0050(14) 0.0064(18)
C2 0.0284(17) 0.035(2) 0.0361(18) -0.0031(15) -0.0012(14) 0.0010(15)
C3 0.036(2) 0.047(3) 0.048(2) 0.0030(18) 0.0029(17) 0.0037(18)
C4 0.028(2) 0.050(3) 0.063(3) -0.003(2) 0.0083(18) 0.0071(18)
C5 0.035(2) 0.041(2) 0.062(3) -0.0032(19) -0.0169(19) 0.0023(17)
C6 0.040(2) 0.040(2) 0.037(2) 0.0013(17) -0.0082(16) 0.0015(17)
C7 0.0304(17) 0.033(2) 0.0317(17) -0.0016(15) -0.0038(14) 0.0032(15)
C8 0.0289(18) 0.054(3) 0.0168(14) -0.0041(16) -0.0067(13) 0.0001(17)
C9 0.046(2) 0.044(2) 0.0312(17) -0.0021(16) 0.0088(16) 0.0051(18)
C10 0.049(2) 0.048(2) 0.0297(17) -0.0052(16) 0.0015(16) 0.0037(18)
C11 0.048(2) 0.049(2) 0.0266(16) -0.0028(17) 0.0065(17) 0.0123(18)
C12 0.046(2) 0.088(3) 0.039(2) -0.009(2) 0.0171(19) -0.009(2)
C13 0.050(3) 0.085(4) 0.036(2) -0.016(2) 0.0119(19) -0.010(2)
C14 0.052(2) 0.053(2) 0.0310(17) 0.000(2) 0.007(2) 0.0038(17)
C15 0.0464(19) 0.053(2) 0.0263(19) -0.0001(19) 0.0112(19) 0.0023(16)
C16 0.0402(19) 0.053(3) 0.0267(16) -0.0001(16) 0.0065(15) 0.0076(18)
C17 0.051(2) 0.057(3) 0.0234(17) -0.0017(16) 0.0048(16) 0.0119(19)
C18 0.055(2) 0.036(2) 0.0254(17) 0.0044(15) 0.0133(16) 0.0069(18)
C19 0.040(2) 0.065(3) 0.0351(19) -0.0011(18) 0.0152(17) 0.0028(19)
C20 0.038(2) 0.057(3) 0.0278(18) -0.0014(17) 0.0072(16) -0.0005(18)

loop_
_atom_type_symbol
_atom_type_description
_atom_type_scat_dispersion_real
_atom_type_scat_dispersion_imag
_atom_type_scat_source
C C 0.0033 0.0016 'International Tables Vol C Tables 4.2.6.8 and 6.1.1.4'
H H 0.0000 0.0000 'International Tables Vol C Tables 4.2.6.8 and 6.1.1.4'
N N 0.0061 0.0033 'International Tables Vol C Tables 4.2.6.8 and 6.1.1.4'
O O 0.0106 0.0060 'International Tables Vol C Tables 4.2.6.8 and 6.1.1.4'
Cu Cu 0.3201 1.2651 'International Tables Vol C Tables 4.2.6.8 and 6.1.1.4'
F F 0.0171 0.0103 'International Tables Vol C Tables 4.2.6.8 and 6.1.1.4'

loop_
_geom_angle_atom_site_label_1
_geom_angle_atom_site_label_2
_geom_angle_atom_site_label_3
_geom_angle
_geom_angle_site_symmetry_1
_geom_angle_site_symmetry_3
O3 Cu1 O1 172.39(11) 2_565 .
O3 Cu1 N2 89.27(10) 2_565 .
O1 Cu1 N2 87.59(11) . .
O3 Cu1 N1 95.29(11) 2_565 3_456
O1 Cu1 N1 90.24(11) . 3_456
N2 Cu1 N1 157.45(12) . 3_456
C16 N1 C20 117.3(3) . .
C16 N1 Cu1 120.2(2) . 3_554
C20 N1 Cu1 122.3(2) . 3_554
C13 N2 C9 117.7(3) . .
C13 N2 Cu1 120.8(3) . .
C9 N2 Cu1 121.2(2) . .
C1 O1 Cu1 102.8(2) . .
C8 O3 Cu1 118.8(2) . 2_564
O2 C1 O1 124.2(3) . .
O2 C1 C2 119.3(3) . .
O1 C1 C2 116.5(3) . .
C3 C2 C7 118.7(3) . .
C3 C2 C1 119.7(3) . .
C7 C2 C1 121.5(3) . .
F1 C3 C4 118.1(3) . .
F1 C3 C2 119.9(3) . .
C4 C3 C2 122.0(3) . .
F2 C4 C3 120.7(4) . .
F2 C4 C5 119.7(4) . .
C3 C4 C5 119.6(3) . .
F3 C5 C4 120.2(4) . .
F3 C5 C6 120.3(4) . .
C4 C5 C6 119.6(3) . .
F4 C6 C7 121.6(3) . .
F4 C6 C5 116.9(3) . .
C7 C6 C5 121.4(3) . .
C6 C7 C2 118.7(3) . .
C6 C7 C8 121.5(3) . .
C2 C7 C8 119.7(3) . .
O4 C8 O3 126.8(3) . .
O4 C8 C7 118.6(3) . .
O3 C8 C7 114.6(3) . .
N2 C9 C10 123.7(3) . .
N2 C9 H9 118.1 . .
C10 C9 H9 118.1 . .
C9 C10 C11 119.2(4) . .
C9 C10 H10 120.4 . .
C11 C10 H10 120.4 . .
C12 C11 C10 117.5(3) . .
C12 C11 C14 121.3(3) . .
C10 C11 C14 121.2(3) . .
C11 C12 C13 120.1(4) . .
C11 C12 H12 119.9 . .
C13 C12 H12 119.9 . .
N2 C13 C12 121.7(4) . .
N2 C13 H13 119.1 . .
C12 C13 H13 119.1 . .
C15 C14 C11 124.2(4) . .
C15 C14 H14 117.9 . .
C11 C14 H14 117.9 . .
C14 C15 C18 126.9(4) . .
C14 C15 H15 116.6 . .
C18 C15 H15 116.6 . .
N1 C16 C17 123.4(3) . .
N1 C16 H16 118.3 . .
C17 C16 H16 118.3 . .
C16 C17 C18 120.1(3) . .
C16 C17 H17 120.0 . .
C18 C17 H17 120.0 . .
C19 C18 C17 116.5(3) . .
C19 C18 C15 125.1(3) . .
C17 C18 C15 118.3(3) . .
C18 C19 C20 121.0(3) . .
C18 C19 H19 119.5 . .
C20 C19 H19 119.5 . .
N1 C20 C19 121.8(3) . .
N1 C20 H20 119.1 . .
C19 C20 H20 119.1 . .

loop_
_geom_bond_atom_site_label_1
_geom_bond_atom_site_label_2
_geom_bond_distance
_geom_bond_site_symmetry_2
Cu1 O3 1.950(2) 2_565
Cu1 O1 1.965(2) .
Cu1 N2 2.024(3) .
Cu1 N1 2.025(2) 3_456
F1 C3 1.353(4) .
F2 C4 1.351(4) .
F3 C5 1.350(4) .
F4 C6 1.334(4) .
N1 C16 1.335(4) .
N1 C20 1.343(4) .
N1 Cu1 2.025(2) 3_554
N2 C13 1.330(5) .
N2 C9 1.333(4) .
O1 C1 1.273(4) .
O2 C1 1.225(4) .
O3 C8 1.282(4) .
O3 Cu1 1.950(2) 2_564
O4 C8 1.218(4) .
C1 C2 1.514(5) .
C2 C3 1.379(5) .
C2 C7 1.396(5) .
C3 C4 1.362(5) .
C4 C5 1.360(5) .
C5 C6 1.385(5) .
C6 C7 1.372(4) .
C7 C8 1.528(4) .
C9 C10 1.374(4) .
C9 H9 0.9300 .
C10 C11 1.380(5) .
C10 H10 0.9300 .
C11 C12 1.374(5) .
C11 C14 1.485(5) .
C12 C13 1.399(5) .
C12 H12 0.9300 .
C13 H13 0.9300 .
C14 C15 1.291(5) .
C14 H14 0.9300 .
C15 C18 1.477(5) .
C15 H15 0.9300 .
C16 C17 1.368(4) .
C16 H16 0.9300 .
C17 C18 1.384(5) .
C17 H17 0.9300 .
C18 C19 1.374(5) .
C19 C20 1.381(5) .
C19 H19 0.9300 .
C20 H20 0.9300 .
